data_4115240
loop_
_publ_author_name
'Kazuko Matsumoto'
'Yoshihiro Moriya'
'Hiroyasu Sugiyama'
'Md. Munkir Hossain'
'Yong-Shou Lin'

_publ_section_title
;
 Dehydration Reaction of Hydroxyl Substituted Alkenes and Alkynes on the
 Ru2S2 Complex
;
_journal_name_full 'Journal of the American Chemical Society'
_journal_page_first 13106
_journal_page_last 13113
_journal_paper_doi 10.1021/ja020660z
_journal_volume 124
_journal_year 2002
_chemical_formula_sum 'C32 H60 F12 N6 O24 P4 Ru2 S6'
_chemical_formula_weight 1659.24
_chemical_name_systematic
; 
 ? 
;
_space_group_IT_number 7
_symmetry_cell_setting monoclinic
_symmetry_space_group_name_Hall 'P -2yac'
_symmetry_space_group_name_H-M 'P 1 n 1'
_atom_sites_solution_hydrogens geom
_atom_sites_solution_primary direct
_atom_sites_solution_secondary difmap
_audit_creation_method SHELXL-97
_cell_angle_alpha 90.00
_cell_angle_beta 96.553(5)
_cell_angle_gamma 90.00
_cell_formula_units_Z 2
_cell_length_a 12.354(3)
_cell_length_b 14.255(4)
_cell_length_c 18.387(5)
_cell_measurement_temperature 293(2)
_cell_volume 3216.9(15)
_computing_structure_refinement 'SHELXL-97 (Sheldrick, 1997)'
_computing_structure_solution 'SHELXS-97 (Sheldrick, 1990)'
_diffrn_ambient_temperature 293(2)
_diffrn_measured_fraction_theta_full 0.952
_diffrn_measured_fraction_theta_max 0.952
_diffrn_radiation_monochromator graphite
_diffrn_radiation_source 'fine-focus sealed tube'
_diffrn_radiation_type MoK\a
_diffrn_radiation_wavelength 0.71073
_diffrn_reflns_av_R_equivalents 0.0854
_diffrn_reflns_av_sigmaI/netI 0.0752
_diffrn_reflns_limit_h_max 16
_diffrn_reflns_limit_h_min -14
_diffrn_reflns_limit_k_max 18
_diffrn_reflns_limit_k_min -16
_diffrn_reflns_limit_l_max 22
_diffrn_reflns_limit_l_min -23
_diffrn_reflns_number 19537
_diffrn_reflns_theta_full 27.60
_diffrn_reflns_theta_max 27.60
_diffrn_reflns_theta_min 1.43
_exptl_absorpt_coefficient_mu 0.872
_exptl_crystal_density_diffrn 1.713
_exptl_crystal_F_000 1676
_refine_diff_density_max 1.557
_refine_diff_density_min -0.888
_refine_diff_density_rms 0.130
_refine_ls_abs_structure_details 'Flack H D (1983), Acta Cryst. A39, 876-881'
_refine_ls_abs_structure_Flack 0.13(5)
_refine_ls_extinction_method none
_refine_ls_goodness_of_fit_ref 0.992
_refine_ls_hydrogen_treatment mixed
_refine_ls_matrix_type full
_refine_ls_number_parameters 628
_refine_ls_number_reflns 11737
_refine_ls_number_restraints 2
_refine_ls_restrained_S_all 0.992
_refine_ls_R_factor_all 0.0882
_refine_ls_R_factor_gt 0.0684
_refine_ls_shift/su_max 0.884
_refine_ls_shift/su_mean 0.045
_refine_ls_structure_factor_coef Fsqd
_refine_ls_weighting_details 'calc w=1/[\s^2^(Fo^2^)+(0.1422P)^2^+0.0000P] where P=(Fo^2^+2Fc^2^)/3'
_refine_ls_weighting_scheme calc
_refine_ls_wR_factor_gt 0.1820
_refine_ls_wR_factor_ref 0.2029
_reflns_number_gt 8866
_reflns_number_total 11737
_reflns_threshold_expression >2sigma(I)
_cod_data_source_file ja020660z_02.cif
_cod_data_source_block complex3
_cod_original_cell_volume 3217.1(14)
_cod_database_code 4115240

loop_
_symmetry_equiv_pos_as_xyz
'x, y, z'
'x+1/2, -y, z+1/2'

loop_
_atom_site_label
_atom_site_type_symbol
_atom_site_fract_x
_atom_site_fract_y
_atom_site_fract_z
_atom_site_U_iso_or_equiv
_atom_site_adp_type
_atom_site_occupancy
_atom_site_symmetry_multiplicity
_atom_site_calc_flag
_atom_site_refinement_flags
Ru1 Ru 0.00729(5) 0.73115(5) 0.59765(3) 0.04201(19) Uani 1 1 d .
Ru2 Ru 0.18434(5) 0.77834(5) 0.90254(3) 0.04041(18) Uani 1 1 d .
S1 S 0.10965(19) 0.70252(15) 0.71159(12) 0.0431(5) Uani 1 1 d .
S2 S 0.11483(18) 0.81909(15) 0.78146(11) 0.0424(5) Uani 1 1 d .
P1 P 0.0637(2) 0.58958(18) 0.56289(14) 0.0524(6) Uani 1 1 d .
P2 P -0.1412(2) 0.66818(18) 0.63811(15) 0.0524(6) Uani 1 1 d .
P3 P 0.1809(2) 0.93327(17) 0.92779(13) 0.0508(6) Uani 1 1 d .
P4 P 0.0151(2) 0.7543(2) 0.93247(15) 0.0528(6) Uani 1 1 d .
N1 N -0.0793(7) 0.7541(7) 0.4969(5) 0.0490(19) Uani 1 1 d .
N2 N -0.0445(7) 0.8633(5) 0.6303(4) 0.0483(18) Uani 1 1 d .
N3 N 0.1362(7) 0.8074(6) 0.5549(4) 0.0540(18) Uani 1 1 d .
N4 N 0.2443(7) 0.7483(7) 1.0088(5) 0.052(2) Uani 1 1 d .
N5 N 0.1972(7) 0.6319(6) 0.8800(5) 0.0533(19) Uani 1 1 d .
N6 N 0.3474(7) 0.7838(5) 0.8801(5) 0.0486(18) Uani 1 1 d .
O1 O 0.0808(10) 0.5201(6) 0.6297(5) 0.092(3) Uani 1 1 d .
O2 O 0.1791(7) 0.5828(7) 0.5362(5) 0.086(3) Uani 1 1 d .
O3 O -0.0155(7) 0.5428(6) 0.5015(5) 0.077(2) Uani 1 1 d .
O4 O -0.2354(8) 0.7449(6) 0.6270(6) 0.079(3) Uani 1 1 d .
O5 O -0.1355(8) 0.6465(6) 0.7217(4) 0.082(2) Uani 1 1 d .
O6 O -0.1898(7) 0.5780(6) 0.5969(7) 0.095(3) Uani 1 1 d .
O7 O 0.2859(7) 0.9915(5) 0.9142(4) 0.0635(18) Uani 1 1 d .
O8 O 0.1636(6) 0.9554(5) 1.0088(4) 0.0617(18) Uani 1 1 d .
O9 O 0.0988(8) 0.9963(6) 0.8760(4) 0.073(2) Uani 1 1 d .
O10 O -0.0357(7) 0.8184(6) 0.9885(5) 0.073(2) Uani 1 1 d .
O11 O 0.0121(8) 0.6521(7) 0.9661(6) 0.091(3) Uani 1 1 d .
O12 O -0.0728(7) 0.7575(7) 0.8656(5) 0.081(2) Uani 1 1 d .
C5 C 0.154(2) 0.4399(11) 0.6395(9) 0.129(8) Uani 1 1 d .
H5A H 0.2230 0.4597 0.6636 0.194 Uiso 1 1 calc R
H5B H 0.1633 0.4136 0.5926 0.194 Uiso 1 1 calc R
H5C H 0.1230 0.3934 0.6689 0.194 Uiso 1 1 calc R
C6 C 0.1980(16) 0.6194(12) 0.4681(11) 0.121(7) Uani 1 1 d .
H6A H 0.1616 0.6787 0.4606 0.181 Uiso 1 1 calc R
H6B H 0.1706 0.5766 0.4301 0.181 Uiso 1 1 calc R
H6C H 0.2749 0.6280 0.4670 0.181 Uiso 1 1 calc R
C7 C 0.0007(15) 0.4505(11) 0.4742(10) 0.114(6) Uani 1 1 d .
H7A H 0.0509 0.4169 0.5085 0.171 Uiso 1 1 calc R
H7B H 0.0298 0.4547 0.4280 0.171 Uiso 1 1 calc R
H7C H -0.0677 0.4178 0.4677 0.171 Uiso 1 1 calc R
C8 C -0.3410(14) 0.7394(10) 0.6515(9) 0.084(4) Uani 1 1 d .
H8A H -0.3337 0.7381 0.7040 0.126 Uiso 1 1 calc R
H8B H -0.3769 0.6832 0.6326 0.126 Uiso 1 1 calc R
H8C H -0.3833 0.7931 0.6342 0.126 Uiso 1 1 calc R
C9 C -0.1121(12) 0.5569(9) 0.7551(7) 0.082(4) Uani 1 1 d .
H9A H -0.0577 0.5255 0.7307 0.123 Uiso 1 1 calc R
H9B H -0.1773 0.5198 0.7511 0.123 Uiso 1 1 calc R
H9C H -0.0857 0.5655 0.8058 0.123 Uiso 1 1 calc R
C10 C -0.2748(19) 0.5520(15) 0.5627(16) 0.192(14) Uani 1 1 d .
H10A H -0.3241 0.6041 0.5553 0.288 Uiso 1 1 calc R
H10B H -0.3070 0.5039 0.5898 0.288 Uiso 1 1 calc R
H10C H -0.2604 0.5276 0.5161 0.288 Uiso 1 1 calc R
C11 C 0.3907(11) 0.9741(10) 0.9611(8) 0.086(4) Uani 1 1 d .
H11A H 0.4080 0.9085 0.9603 0.128 Uiso 1 1 calc R
H11B H 0.3837 0.9931 1.0104 0.128 Uiso 1 1 calc R
H11C H 0.4478 1.0095 0.9427 0.128 Uiso 1 1 calc R
C12 C 0.1456(18) 1.0511(9) 1.0327(7) 0.109(6) Uani 1 1 d .
H12A H 0.1073 1.0858 0.9931 0.164 Uiso 1 1 calc R
H12B H 0.2146 1.0805 1.0474 0.164 Uiso 1 1 calc R
H12C H 0.1033 1.0498 1.0733 0.164 Uiso 1 1 calc R
C13 C -0.0064(16) 1.0075(13) 0.8747(10) 0.121(7) Uani 1 1 d .
H13A H -0.0330 0.9680 0.9110 0.182 Uiso 1 1 calc R
H13B H -0.0416 0.9909 0.8272 0.182 Uiso 1 1 calc R
H13C H -0.0220 1.0719 0.8848 0.182 Uiso 1 1 calc R
C14 C -0.0112(13) 0.8213(14) 1.0667(8) 0.100(5) Uani 1 1 d .
H14A H 0.0441 0.7759 1.0819 0.150 Uiso 1 1 calc R
H14B H -0.0758 0.8073 1.0891 0.150 Uiso 1 1 calc R
H14C H 0.0144 0.8828 1.0814 0.150 Uiso 1 1 calc R
C15 C -0.0815(18) 0.6058(15) 0.9914(12) 0.123(6) Uiso 1 1 d .
H15A H -0.1344 0.5924 0.9503 0.184 Uiso 1 1 calc R
H15B H -0.1133 0.6462 1.0250 0.184 Uiso 1 1 calc R
H15C H -0.0587 0.5484 1.0157 0.184 Uiso 1 1 calc R
C16 C -0.1887(11) 0.7719(14) 0.8631(9) 0.109(6) Uani 1 1 d .
H16A H -0.2056 0.7931 0.9100 0.163 Uiso 1 1 calc R
H16B H -0.2260 0.7140 0.8508 0.163 Uiso 1 1 calc R
H16C H -0.2115 0.8183 0.8267 0.163 Uiso 1 1 calc R
C17 C -0.1186(9) 0.7678(7) 0.4403(6) 0.052(2) Uani 1 1 d .
C18 C -0.1687(13) 0.7933(10) 0.3683(6) 0.079(4) Uani 1 1 d .
H18A H -0.1288 0.8441 0.3497 0.119 Uiso 1 1 calc R
H18B H -0.2426 0.8126 0.3711 0.119 Uiso 1 1 calc R
H18C H -0.1680 0.7403 0.3362 0.119 Uiso 1 1 calc R
C19 C -0.0732(8) 0.9351(6) 0.6480(5) 0.052(2) Uani 1 1 d .
C20 C -0.1139(13) 1.0252(10) 0.6727(8) 0.090(4) Uani 1 1 d .
H20A H -0.1617 1.0141 0.7094 0.135 Uiso 1 1 calc R
H20B H -0.1529 1.0572 0.6318 0.135 Uiso 1 1 calc R
H20C H -0.0536 1.0631 0.6928 0.135 Uiso 1 1 calc R
C21 C 0.1923(10) 0.8556(8) 0.5323(6) 0.060(3) Uani 1 1 d .
C22 C 0.2726(14) 0.9179(11) 0.5110(12) 0.113(7) Uani 1 1 d .
H22A H 0.2582 0.9802 0.5273 0.169 Uiso 1 1 calc R
H22B H 0.2705 0.9175 0.4587 0.169 Uiso 1 1 calc R
H22C H 0.3433 0.8982 0.5327 0.169 Uiso 1 1 calc R
C23 C 0.2779(10) 0.7238(8) 1.0625(7) 0.063(3) Uani 1 1 d .
C24 C 0.3292(14) 0.7025(14) 1.1411(9) 0.104(5) Uani 1 1 d .
H24A H 0.2730 0.6855 1.1706 0.156 Uiso 1 1 calc R
H24B H 0.3667 0.7572 1.1614 0.156 Uiso 1 1 calc R
H24C H 0.3799 0.6516 1.1403 0.156 Uiso 1 1 calc R
C25 C 0.2101(9) 0.5566(7) 0.8724(7) 0.061(3) Uani 1 1 d .
C26 C 0.2341(15) 0.4552(8) 0.8647(13) 0.119(7) Uani 1 1 d .
H26A H 0.2498 0.4276 0.9124 0.179 Uiso 1 1 calc R
H26B H 0.2960 0.4480 0.8380 0.179 Uiso 1 1 calc R
H26C H 0.1722 0.4246 0.8387 0.179 Uiso 1 1 calc R
C27 C 0.4364(9) 0.7764(7) 0.8718(6) 0.052(2) Uani 1 1 d .
C28 C 0.5476(12) 0.7653(11) 0.8648(10) 0.089(5) Uani 1 1 d .
H28A H 0.5574 0.7127 0.8337 0.134 Uiso 1 1 calc R
H28B H 0.5868 0.7547 0.9122 0.134 Uiso 1 1 calc R
H28C H 0.5746 0.8210 0.8438 0.134 Uiso 1 1 calc R
C1 C 0.2532(8) 0.6853(7) 0.7028(6) 0.055(2) Uani 1 1 d .
H1A H 0.2847 0.6501 0.7451 0.066 Uiso 1 1 calc R
H1B H 0.2584 0.6462 0.6601 0.066 Uiso 1 1 calc R
C2 C 0.3233(9) 0.7712(9) 0.6958(7) 0.069(3) Uani 1 1 d .
H2 H 0.3891 0.7609 0.6771 0.083 Uiso 1 1 calc R
C3 C 0.3036(10) 0.8559(9) 0.7123(7) 0.071(3) Uani 1 1 d .
H3 H 0.3608 0.8976 0.7093 0.086 Uiso 1 1 calc R
C4 C 0.2026(9) 0.8984(6) 0.7358(5) 0.054(2) Uani 1 1 d .
H4A H 0.1601 0.9244 0.6929 0.065 Uiso 1 1 calc R
H4B H 0.2238 0.9501 0.7687 0.065 Uiso 1 1 calc R
C29 C 0.597(3) 0.129(2) 0.7760(18) 0.160(10) Uiso 1 1 d .
F1 F 0.6774(18) 0.1539(16) 0.7266(13) 0.223(8) Uiso 1 1 d .
F2 F 0.6260(18) 0.1703(15) 0.8345(12) 0.210(7) Uiso 1 1 d .
F3 F 0.5178(17) 0.1707(14) 0.7430(11) 0.197(6) Uiso 1 1 d .
O13 O 0.707(2) -0.0081(18) 0.8096(15) 0.225(9) Uiso 1 1 d .
O14 O 0.509(3) -0.001(3) 0.816(2) 0.35(2) Uiso 1 1 d .
O15 O 0.5678(19) -0.0143(16) 0.7058(13) 0.197(8) Uiso 1 1 d .
S3 S 0.6026(5) 0.0121(4) 0.7713(3) 0.1225(16) Uiso 1 1 d .
C30 C 0.4414(13) 0.7048(10) 0.3378(8) 0.080(3) Uiso 1 1 d .
F4 F 0.3403(11) 0.6663(10) 0.3282(7) 0.154(4) Uiso 1 1 d .
F5 F 0.4915(11) 0.6522(9) 0.2906(7) 0.145(4) Uiso 1 1 d .
F6 F 0.4343(12) 0.7869(9) 0.3052(8) 0.148(5) Uiso 1 1 d .
O16 O 0.4361(11) 0.7676(8) 0.4604(7) 0.111(4) Uiso 1 1 d .
O17 O 0.6098(11) 0.7365(8) 0.4251(7) 0.106(3) Uiso 1 1 d .
O18 O 0.5038(10) 0.6043(8) 0.4464(7) 0.113(3) Uiso 1 1 d .
S4 S 0.5022(3) 0.7029(2) 0.42957(18) 0.0731(7) Uiso 1 1 d .
C31 C 0.1998(13) 0.1663(11) 0.6648(8) 0.086(4) Uiso 1 1 d .
F7 F 0.2832(10) 0.1093(8) 0.6735(7) 0.136(4) Uiso 1 1 d .
F8 F 0.1465(12) 0.1473(10) 0.7182(8) 0.159(4) Uiso 1 1 d .
F9 F 0.2368(14) 0.2423(11) 0.6881(9) 0.157(5) Uiso 1 1 d .
O19 O 0.0326(11) 0.2171(8) 0.5797(8) 0.115(4) Uiso 1 1 d .
O20 O 0.1931(16) 0.1801(13) 0.5256(10) 0.162(6) Uiso 1 1 d .
O21 O 0.0923(12) 0.0583(10) 0.5790(8) 0.130(4) Uiso 1 1 d .
S5 S 0.1213(3) 0.1562(2) 0.5792(2) 0.0813(8) Uiso 1 1 d .
C32 C 0.528(6) 0.378(4) 0.733(4) 0.30(3) Uiso 1 1 d .
F10 F 0.5383(18) 0.3800(15) 0.8087(13) 0.229(8) Uiso 1 1 d .
F11 F 0.430(2) 0.3733(15) 0.7029(12) 0.226(8) Uiso 1 1 d .
F12 F 0.594(2) 0.3904(17) 0.6992(15) 0.236(9) Uiso 1 1 d .
O22 O 0.6116(14) 0.5498(11) 0.7900(9) 0.144(5) Uiso 1 1 d .
O23 O 0.4220(12) 0.5491(10) 0.7951(8) 0.129(4) Uiso 1 1 d .
O24 O 0.484(2) 0.5509(18) 0.6646(15) 0.239(10) Uiso 1 1 d .
S6 S 0.5084(5) 0.5258(4) 0.7546(3) 0.1202(14) Uiso 1 1 d .

loop_
_atom_site_aniso_label
_atom_site_aniso_U_11
_atom_site_aniso_U_22
_atom_site_aniso_U_33
_atom_site_aniso_U_23
_atom_site_aniso_U_13
_atom_site_aniso_U_12
Ru1 0.0412(4) 0.0440(4) 0.0407(4) 0.0005(3) 0.0040(3) 0.0009(3)
Ru2 0.0350(3) 0.0449(4) 0.0412(4) 0.0014(3) 0.0040(3) 0.0051(3)
S1 0.0426(12) 0.0422(10) 0.0438(11) -0.0011(9) 0.0013(9) 0.0020(9)
S2 0.0438(11) 0.0424(11) 0.0406(11) -0.0016(8) 0.0031(9) 0.0055(9)
P1 0.0538(15) 0.0515(13) 0.0524(13) -0.0077(10) 0.0084(11) 0.0018(11)
P2 0.0436(13) 0.0546(13) 0.0600(14) 0.0013(11) 0.0100(11) -0.0062(10)
P3 0.0579(15) 0.0490(12) 0.0451(12) -0.0020(10) 0.0034(11) 0.0099(11)
P4 0.0393(13) 0.0638(14) 0.0571(14) -0.0016(11) 0.0129(11) 0.0025(11)
N1 0.042(4) 0.061(4) 0.042(5) 0.004(4) -0.002(3) 0.002(4)
N2 0.052(4) 0.053(4) 0.039(4) 0.005(3) 0.002(3) -0.004(4)
N3 0.048(5) 0.070(5) 0.045(4) 0.009(4) 0.010(4) -0.001(4)
N4 0.045(5) 0.062(5) 0.051(5) 0.014(4) 0.020(4) 0.004(4)
N5 0.051(5) 0.054(5) 0.056(5) 0.003(4) 0.014(4) 0.002(4)
N6 0.040(5) 0.053(4) 0.054(4) 0.002(3) 0.011(3) -0.001(3)
O1 0.135(9) 0.055(5) 0.085(6) -0.004(4) 0.007(6) 0.026(5)
O2 0.061(5) 0.101(6) 0.096(6) -0.026(5) 0.014(4) -0.001(4)
O3 0.071(5) 0.078(5) 0.081(5) -0.041(4) 0.000(4) 0.013(4)
O4 0.057(5) 0.070(5) 0.113(8) 0.013(5) 0.028(5) 0.005(4)
O5 0.104(7) 0.084(5) 0.065(5) 0.007(4) 0.036(5) -0.009(5)
O6 0.057(5) 0.068(5) 0.158(9) -0.042(5) 0.005(5) -0.012(4)
O7 0.078(5) 0.057(4) 0.059(4) 0.008(3) 0.020(4) -0.001(3)
O8 0.074(5) 0.062(4) 0.048(4) -0.013(3) 0.003(3) 0.011(3)
O9 0.089(6) 0.080(5) 0.049(4) -0.001(3) -0.004(4) 0.042(4)
O10 0.058(5) 0.089(5) 0.076(5) -0.002(4) 0.024(4) 0.013(4)
O11 0.066(6) 0.092(6) 0.123(8) 0.030(6) 0.044(6) 0.010(5)
O12 0.038(4) 0.126(7) 0.079(6) -0.023(5) 0.005(4) 0.007(4)
C5 0.22(2) 0.073(9) 0.092(10) 0.021(8) 0.018(13) 0.053(12)
C6 0.123(14) 0.112(11) 0.144(15) -0.053(11) 0.094(12) -0.026(10)
C7 0.108(12) 0.092(10) 0.138(14) -0.072(10) -0.010(11) 0.022(9)
C8 0.092(11) 0.072(8) 0.095(10) 0.000(7) 0.042(9) 0.001(7)
C9 0.085(9) 0.080(8) 0.079(8) 0.027(6) 0.004(7) 0.007(7)
C10 0.157(19) 0.126(15) 0.26(3) -0.120(18) -0.12(2) 0.041(14)
C11 0.074(8) 0.081(8) 0.099(9) -0.022(7) -0.001(7) -0.031(6)
C12 0.21(2) 0.069(7) 0.048(6) -0.028(6) 0.015(9) 0.031(10)
C13 0.116(14) 0.117(13) 0.123(13) -0.031(10) -0.019(11) 0.059(11)
C14 0.081(9) 0.156(14) 0.071(8) -0.024(9) 0.039(7) -0.039(9)
C16 0.041(7) 0.193(18) 0.093(10) 0.007(10) 0.009(7) 0.042(8)
C17 0.039(5) 0.059(6) 0.055(6) -0.003(4) -0.004(4) -0.003(4)
C18 0.110(11) 0.089(8) 0.038(6) 0.017(5) 0.001(6) 0.008(7)
C19 0.055(6) 0.045(5) 0.054(5) -0.008(4) -0.002(4) 0.003(4)
C20 0.091(10) 0.084(9) 0.096(10) -0.016(7) 0.014(8) 0.034(7)
C21 0.066(7) 0.060(6) 0.059(6) -0.013(5) 0.026(5) -0.006(5)
C22 0.099(11) 0.083(9) 0.175(17) -0.025(10) 0.095(12) -0.022(8)
C23 0.054(7) 0.077(7) 0.057(7) 0.012(5) 0.008(5) -0.009(5)
C24 0.088(11) 0.143(14) 0.080(10) 0.053(10) 0.001(8) -0.012(10)
C25 0.053(6) 0.050(6) 0.085(7) 0.001(5) 0.025(5) -0.008(4)
C26 0.107(12) 0.036(5) 0.22(2) -0.013(8) 0.031(13) -0.006(6)
C27 0.044(6) 0.062(6) 0.048(5) -0.001(4) -0.002(4) -0.004(4)
C28 0.050(7) 0.097(10) 0.125(14) -0.016(8) 0.028(8) 0.007(6)
C1 0.048(5) 0.057(5) 0.057(5) -0.010(4) -0.004(4) 0.006(4)
C2 0.040(6) 0.095(9) 0.074(7) -0.001(6) 0.016(5) -0.005(5)
C3 0.067(7) 0.074(7) 0.073(7) 0.001(6) 0.014(6) -0.025(6)
C4 0.076(7) 0.039(4) 0.050(5) 0.001(4) 0.012(5) -0.010(4)

loop_
_atom_type_symbol
_atom_type_description
_atom_type_scat_dispersion_real
_atom_type_scat_dispersion_imag
_atom_type_scat_source
C C 0.0033 0.0016 'International Tables Vol C Tables 4.2.6.8 and 6.1.1.4'
H H 0.0000 0.0000 'International Tables Vol C Tables 4.2.6.8 and 6.1.1.4'
N N 0.0061 0.0033 'International Tables Vol C Tables 4.2.6.8 and 6.1.1.4'
O O 0.0106 0.0060 'International Tables Vol C Tables 4.2.6.8 and 6.1.1.4'
F F 0.0171 0.0103 'International Tables Vol C Tables 4.2.6.8 and 6.1.1.4'
P P 0.1023 0.0942 'International Tables Vol C Tables 4.2.6.8 and 6.1.1.4'
S S 0.1246 0.1234 'International Tables Vol C Tables 4.2.6.8 and 6.1.1.4'
Ru Ru -1.2594 0.8363 'International Tables Vol C Tables 4.2.6.8 and 6.1.1.4'

loop_
_geom_angle_atom_site_label_1
_geom_angle_atom_site_label_2
_geom_angle_atom_site_label_3
_geom_angle
N1 Ru1 N2 88.3(3)
N1 Ru1 N3 85.4(3)
N2 Ru1 N3 85.0(3)
N1 Ru1 P2 90.1(3)
N2 Ru1 P2 88.7(2)
N3 Ru1 P2 172.4(2)
N1 Ru1 P1 91.9(3)
N2 Ru1 P1 179.7(2)
N3 Ru1 P1 94.8(2)
P2 Ru1 P1 91.53(10)
N1 Ru1 S1 178.5(3)
N2 Ru1 S1 93.0(2)
N3 Ru1 S1 93.9(2)
P2 Ru1 S1 90.69(10)
P1 Ru1 S1 86.85(9)
N4 Ru2 N6 86.8(3)
N4 Ru2 N5 87.4(4)
N6 Ru2 N5 84.5(3)
N4 Ru2 P4 88.9(3)
N6 Ru2 P4 172.7(2)
N5 Ru2 P4 89.4(2)
N4 Ru2 P3 91.2(3)
N6 Ru2 P3 92.6(2)
N5 Ru2 P3 176.8(2)
P4 Ru2 P3 93.38(10)
N4 Ru2 S2 177.8(3)
N6 Ru2 S2 93.4(2)
N5 Ru2 S2 94.8(2)
P4 Ru2 S2 91.14(9)
P3 Ru2 S2 86.56(8)
C1 S1 S2 101.5(3)
C1 S1 Ru1 112.0(3)
S2 S1 Ru1 112.53(10)
C4 S2 S1 100.7(3)
C4 S2 Ru2 114.3(3)
S1 S2 Ru2 111.37(10)
O3 P1 O2 105.4(5)
O3 P1 O1 108.3(6)
O2 P1 O1 99.3(6)
O3 P1 Ru1 113.6(3)
O2 P1 Ru1 117.9(4)
O1 P1 Ru1 111.1(3)
O5 P2 O6 106.5(6)
O5 P2 O4 102.3(5)
O6 P2 O4 105.4(5)
O5 P2 Ru1 117.3(4)
O6 P2 Ru1 116.6(4)
O4 P2 Ru1 107.2(3)
O8 P3 O7 104.4(4)
O8 P3 O9 108.1(4)
O7 P3 O9 95.0(5)
O8 P3 Ru2 113.7(3)
O7 P3 Ru2 116.4(3)
O9 P3 Ru2 117.1(3)
O12 P4 O10 102.1(5)
O12 P4 O11 107.0(6)
O10 P4 O11 104.6(5)
O12 P4 Ru2 112.9(4)
O10 P4 Ru2 121.8(4)
O11 P4 Ru2 107.4(4)
C17 N1 Ru1 174.6(9)
C19 N2 Ru1 179.7(9)
C21 N3 Ru1 170.7(10)
C23 N4 Ru2 172.9(11)
C25 N5 Ru2 174.7(10)
C27 N6 Ru2 171.7(8)
C5 O1 P1 128.1(10)
C6 O2 P1 120.6(11)
C7 O3 P1 123.2(9)
C8 O4 P2 127.0(8)
C9 O5 P2 125.7(8)
C10 O6 P2 139.0(11)
C11 O7 P3 119.6(7)
C12 O8 P3 121.3(7)
C13 O9 P3 130.2(12)
C14 O10 P4 128.6(10)
C15 O11 P4 126.6(11)
C16 O12 P4 129.5(10)
N1 C17 C18 175.5(12)
N2 C19 C20 177.3(13)
N3 C21 C22 173.4(16)
N4 C23 C24 172.5(14)
N5 C25 C26 176.5(14)
N6 C27 C28 177.2(13)
C2 C1 S1 118.2(8)
C3 C2 C1 128.2(11)
C2 C3 C4 129.9(10)
C3 C4 S2 116.0(7)
F3 C29 F2 109(3)
F3 C29 F1 98(3)
F2 C29 F1 106(3)
F3 C29 S3 119(3)
F2 C29 S3 121(3)
F1 C29 S3 100(2)
O15 S3 O13 126.0(16)
O15 S3 O14 106.3(19)
O13 S3 O14 114(2)
O15 S3 C29 109.2(16)
O13 S3 C29 102.5(16)
O14 S3 C29 93.2(19)
F6 C30 F5 102.4(13)
F6 C30 F4 106.7(13)
F5 C30 F4 100.1(13)
F6 C30 S4 116.6(11)
F5 C30 S4 115.4(11)
F4 C30 S4 113.7(11)
O16 S4 O17 113.2(7)
O16 S4 O18 123.6(8)
O17 S4 O18 110.6(7)
O16 S4 C30 100.0(8)
O17 S4 C30 103.7(7)
O18 S4 C30 102.4(7)
F9 C31 F8 97.1(15)
F9 C31 F7 104.3(16)
F8 C31 F7 104.1(14)
F9 C31 S5 121.9(13)
F8 C31 S5 113.0(13)
F7 C31 S5 113.9(12)
O19 S5 O20 113.7(10)
O19 S5 O21 114.0(8)
O20 S5 O21 113.6(9)
O19 S5 C31 107.2(8)
O20 S5 C31 105.9(9)
O21 S5 C31 101.1(8)
F12 C32 F11 120(7)
F12 C32 F10 125(7)
F11 C32 F10 114(6)
F12 C32 S6 93(4)
F11 C32 S6 91(4)
F10 C32 S6 78(3)
O22 S6 O23 113.5(10)
O22 S6 O24 116.9(13)
O23 S6 O24 114.1(12)
O22 S6 C32 102(2)
O23 S6 C32 116(2)
O24 S6 C32 92(2)

loop_
_geom_bond_atom_site_label_1
_geom_bond_atom_site_label_2
_geom_bond_distance
Ru1 N1 2.057(8)
Ru1 N2 2.099(8)
Ru1 N3 2.150(9)
Ru1 P2 2.244(3)
Ru1 P1 2.251(3)
Ru1 S1 2.356(2)
Ru2 N4 2.054(10)
Ru2 N6 2.103(8)
Ru2 N5 2.138(9)
Ru2 P4 2.249(3)
Ru2 P3 2.258(3)
Ru2 S2 2.365(2)
S1 C1 1.816(10)
S1 S2 2.097(3)
S2 C4 1.835(10)
P1 O3 1.557(8)
P1 O2 1.563(10)
P1 O1 1.574(10)
P2 O5 1.561(9)
P2 O6 1.576(8)
P2 O4 1.594(9)
P3 O8 1.560(7)
P3 O7 1.584(8)
P3 O9 1.588(7)
P4 O12 1.545(9)
P4 O10 1.562(8)
P4 O11 1.585(10)
N1 C17 1.114(13)
N2 C19 1.143(12)
N3 C21 1.090(13)
N4 C23 1.084(15)
N5 C25 1.096(13)
N6 C27 1.132(14)
O1 C5 1.455(17)
O2 C6 1.40(2)
O3 C7 1.430(15)
O4 C8 1.429(18)
O5 C9 1.432(15)
O6 C10 1.218(18)
O7 C11 1.492(15)
O8 C12 1.458(13)
O9 C13 1.31(2)
O10 C14 1.435(17)
O11 C15 1.45(2)
O12 C16 1.441(15)
C17 C18 1.442(15)
C19 C20 1.469(15)
C21 C22 1.419(18)
C23 C24 1.54(2)
C25 C26 1.485(16)
C27 C28 1.403(18)
C1 C2 1.513(16)
C2 C3 1.276(17)
C3 C4 1.494(17)
C29 F3 1.24(3)
C29 F2 1.25(3)
C29 F1 1.47(3)
C29 S3 1.67(3)
O13 S3 1.43(3)
O14 S3 1.51(4)
O15 S3 1.29(2)
C30 F6 1.313(18)
C30 F5 1.349(18)
C30 F4 1.357(18)
C30 S4 1.767(15)
O16 S4 1.395(13)
O17 S4 1.424(14)
O18 S4 1.438(12)
C31 F9 1.233(19)
C31 F8 1.271(19)
C31 F7 1.307(18)
C31 S5 1.759(16)
O19 S5 1.399(14)
O20 S5 1.440(19)
O21 S5 1.440(15)
C32 F12 1.09(7)
C32 F11 1.27(6)
C32 F10 1.39(6)
C32 S6 2.16(6)
O22 S6 1.407(17)
O23 S6 1.409(15)
O24 S6 1.69(3)

loop_
_geom_torsion_atom_site_label_1
_geom_torsion_atom_site_label_2
_geom_torsion_atom_site_label_3
_geom_torsion_atom_site_label_4
_geom_torsion
N1 Ru1 S1 C1 29(11)
N2 Ru1 S1 C1 -119.8(4)
N3 Ru1 S1 C1 -34.6(4)
P2 Ru1 S1 C1 151.5(4)
P1 Ru1 S1 C1 60.0(4)
N1 Ru1 S1 S2 143(11)
N2 Ru1 S1 S2 -6.2(3)
N3 Ru1 S1 S2 79.1(3)
P2 Ru1 S1 S2 -94.86(14)
P1 Ru1 S1 S2 173.64(14)
C1 S1 S2 C4 49.2(5)
Ru1 S1 S2 C4 -70.7(4)
C1 S1 S2 Ru2 -72.4(4)
Ru1 S1 S2 Ru2 167.66(9)
N4 Ru2 S2 C4 63(6)
N6 Ru2 S2 C4 -32.6(4)
N5 Ru2 S2 C4 -117.3(4)
P4 Ru2 S2 C4 153.1(4)
P3 Ru2 S2 C4 59.8(4)
N4 Ru2 S2 S1 176(66)
N6 Ru2 S2 S1 80.8(2)
N5 Ru2 S2 S1 -4.0(3)
P4 Ru2 S2 S1 -93.54(14)
P3 Ru2 S2 S1 173.14(14)
N1 Ru1 P1 O3 -26.8(5)
N2 Ru1 P1 O3 -159(67)
N3 Ru1 P1 O3 -112.4(5)
P2 Ru1 P1 O3 63.3(4)
S1 Ru1 P1 O3 153.9(4)
N1 Ru1 P1 O2 97.2(5)
N2 Ru1 P1 O2 -35(49)
N3 Ru1 P1 O2 11.6(5)
P2 Ru1 P1 O2 -172.7(4)
S1 Ru1 P1 O2 -82.1(4)
N1 Ru1 P1 O1 -149.3(6)
N2 Ru1 P1 O1 79(49)
N3 Ru1 P1 O1 125.2(5)
P2 Ru1 P1 O1 -59.1(5)
S1 Ru1 P1 O1 31.5(5)
N1 Ru1 P2 O5 -171.0(5)
N2 Ru1 P2 O5 -82.8(5)
N3 Ru1 P2 O5 -117.0(18)
P1 Ru1 P2 O5 97.1(4)
S1 Ru1 P2 O5 10.2(4)
N1 Ru1 P2 O6 60.9(5)
N2 Ru1 P2 O6 149.2(5)
N3 Ru1 P2 O6 114.9(18)
P1 Ru1 P2 O6 -31.0(5)
S1 Ru1 P2 O6 -117.9(5)
N1 Ru1 P2 O4 -56.8(5)
N2 Ru1 P2 O4 31.5(5)
N3 Ru1 P2 O4 -2.8(19)
P1 Ru1 P2 O4 -148.7(4)
S1 Ru1 P2 O4 124.4(4)
N4 Ru2 P3 O8 -29.0(4)
N6 Ru2 P3 O8 -115.9(4)
N5 Ru2 P3 O8 -93(4)
P4 Ru2 P3 O8 59.9(3)
S2 Ru2 P3 O8 150.8(3)
N4 Ru2 P3 O7 92.3(4)
N6 Ru2 P3 O7 5.5(4)
N5 Ru2 P3 O7 28(4)
P4 Ru2 P3 O7 -178.7(3)
S2 Ru2 P3 O7 -87.8(3)
N4 Ru2 P3 O9 -156.3(5)
N6 Ru2 P3 O9 116.8(5)
N5 Ru2 P3 O9 140(4)
P4 Ru2 P3 O9 -67.4(4)
S2 Ru2 P3 O9 23.6(4)
N4 Ru2 P4 O12 -173.6(5)
N6 Ru2 P4 O12 -120.1(19)
N5 Ru2 P4 O12 -86.2(5)
P3 Ru2 P4 O12 95.2(4)
S2 Ru2 P4 O12 8.6(4)
N4 Ru2 P4 O10 64.4(5)
N6 Ru2 P4 O10 117.9(19)
N5 Ru2 P4 O10 151.8(5)
P3 Ru2 P4 O10 -26.7(4)
S2 Ru2 P4 O10 -113.4(4)
N4 Ru2 P4 O11 -55.9(6)
N6 Ru2 P4 O11 -2(2)
N5 Ru2 P4 O11 31.5(5)
P3 Ru2 P4 O11 -147.1(5)
S2 Ru2 P4 O11 126.3(5)
N2 Ru1 N1 C17 105(10)
N3 Ru1 N1 C17 20(10)
P2 Ru1 N1 C17 -166(10)
P1 Ru1 N1 C17 -75(10)
S1 Ru1 N1 C17 -44(19)
N1 Ru1 N2 C19 69(100)
N3 Ru1 N2 C19 155(100)
P2 Ru1 N2 C19 -21(100)
P1 Ru1 N2 C19 -159(100)
S1 Ru1 N2 C19 -112(100)
N1 Ru1 N3 C21 62(6)
N2 Ru1 N3 C21 -27(6)
P2 Ru1 N3 C21 8(7)
P1 Ru1 N3 C21 153(6)
S1 Ru1 N3 C21 -119(6)
N6 Ru2 N4 C23 -76(8)
N5 Ru2 N4 C23 9(8)
P4 Ru2 N4 C23 98(8)
P3 Ru2 N4 C23 -168(8)
S2 Ru2 N4 C23 -172(6)
N4 Ru2 N5 C25 -30(10)
N6 Ru2 N5 C25 57(10)
P4 Ru2 N5 C25 -118(10)
P3 Ru2 N5 C25 35(13)
S2 Ru2 N5 C25 150(10)
N4 Ru2 N6 C27 53(6)
N5 Ru2 N6 C27 -34(6)
P4 Ru2 N6 C27 0(7)
P3 Ru2 N6 C27 144(6)
S2 Ru2 N6 C27 -129(6)
O3 P1 O1 C5 81.4(16)
O2 P1 O1 C5 -28.3(16)
Ru1 P1 O1 C5 -153.1(14)
O3 P1 O2 C6 55.6(11)
O1 P1 O2 C6 167.6(10)
Ru1 P1 O2 C6 -72.4(10)
O2 P1 O3 C7 53.4(14)
O1 P1 O3 C7 -52.1(14)
Ru1 P1 O3 C7 -176.1(12)
O5 P2 O4 C8 -49.4(13)
O6 P2 O4 C8 61.8(14)
Ru1 P2 O4 C8 -173.4(12)
O6 P2 O5 C9 34.9(12)
O4 P2 O5 C9 145.2(11)
Ru1 P2 O5 C9 -97.9(10)
O5 P2 O6 C10 106(3)
O4 P2 O6 C10 -2(3)
Ru1 P2 O6 C10 -121(3)
O8 P3 O7 C11 58.8(8)
O9 P3 O7 C11 168.9(8)
Ru2 P3 O7 C11 -67.4(8)
O7 P3 O8 C12 59.9(12)
O9 P3 O8 C12 -40.4(13)
Ru2 P3 O8 C12 -172.3(11)
O8 P3 O9 C13 -51.6(14)
O7 P3 O9 C13 -158.5(13)
Ru2 P3 O9 C13 78.4(13)
O12 P4 O10 C14 159.1(11)
O11 P4 O10 C14 47.7(12)
Ru2 P4 O10 C14 -74.0(11)
O12 P4 O11 C15 -57.0(15)
O10 P4 O11 C15 50.8(16)
Ru2 P4 O11 C15 -178.5(14)
O10 P4 O12 C16 -28.0(15)
O11 P4 O12 C16 81.6(14)
Ru2 P4 O12 C16 -160.4(13)
Ru1 N1 C17 C18 -81(20)
Ru1 N2 C19 C20 32(100)
Ru1 N3 C21 C22 112(12)
Ru2 N4 C23 C24 155(8)
Ru2 N5 C25 C26 -16(31)
Ru2 N6 C27 C28 -42(29)
S2 S1 C1 C2 -40.0(9)
Ru1 S1 C1 C2 80.2(8)
S1 C1 C2 C3 18.5(17)
C1 C2 C3 C4 -7(2)
C2 C3 C4 S2 26.6(17)
S1 S2 C4 C3 -46.1(8)
Ru2 S2 C4 C3 73.4(8)
F3 C29 S3 O15 39(3)
F2 C29 S3 O15 180(3)
F1 C29 S3 O15 -65(2)
F3 C29 S3 O13 175(3)
F2 C29 S3 O13 -45(3)
F1 C29 S3 O13 70(2)
F3 C29 S3 O14 -69(3)
F2 C29 S3 O14 71(3)
F1 C29 S3 O14 -174(2)
F6 C30 S4 O16 55.9(14)
F5 C30 S4 O16 176.1(12)
F4 C30 S4 O16 -69.0(13)
F6 C30 S4 O17 -61.2(14)
F5 C30 S4 O17 59.0(13)
F4 C30 S4 O17 173.9(11)
F6 C30 S4 O18 -176.3(13)
F5 C30 S4 O18 -56.1(13)
F4 C30 S4 O18 58.8(13)
F9 C31 S5 O19 -56.8(17)
F8 C31 S5 O19 58.2(14)
F7 C31 S5 O19 176.8(12)
F9 C31 S5 O20 64.8(18)
F8 C31 S5 O20 179.9(13)
F7 C31 S5 O20 -61.6(15)
F9 C31 S5 O21 -176.5(16)
F8 C31 S5 O21 -61.4(14)
F7 C31 S5 O21 57.1(14)
F12 C32 S6 O22 -60(5)
F11 C32 S6 O22 180(3)
F10 C32 S6 O22 65(3)
F12 C32 S6 O23 176(4)
F11 C32 S6 O23 56(4)
F10 C32 S6 O23 -59(4)
F12 C32 S6 O24 58(5)
F11 C32 S6 O24 -62(4)
F10 C32 S6 O24 -177(3)
